data_1574663
loop_
_publ_author_name
'Pereira, Joan'
'Casaretto, Nicolas'
'Frison, Gilles'
'Nay, Bastien'

_publ_section_title
;
 Bio-inspired total synthesis of daphnepapytone A
;
_journal_issue 25
_journal_name_full 'Chemical Science'
_journal_page_first 11375
_journal_page_last 11380
_journal_paper_doi 10.1039/D5SC02953H
_journal_volume 16
_journal_year 2025
_chemical_absolute_configuration unk
_chemical_formula_moiety 'C15 H18 O2'
_chemical_formula_sum 'C15 H18 O2'
_chemical_formula_weight 230.29
_space_group_crystal_system monoclinic
_space_group_IT_number 4
_space_group_name_Hall 'P 2yb'
_space_group_name_H-M_alt 'P 1 21 1'
_atom_sites_solution_hydrogens geom
_atom_sites_solution_primary dual
_audit_creation_date 2024-10-31
_audit_creation_method
;
Olex2 1.5
(compiled 2024.02.16 svn.r378c4104 for OlexSys, GUI svn.r6928)
;
_audit_update_record
;
2025-01-21 deposited with the CCDC.	2025-05-19 downloaded from the CCDC.
;
_cell_angle_alpha 90
_cell_angle_beta 95.478(2)
_cell_angle_gamma 90
_cell_formula_units_Z 4
_cell_length_a 9.4319(3)
_cell_length_b 5.7056(2)
_cell_length_c 23.0001(6)
_cell_measurement_reflns_used 24609
_cell_measurement_temperature 150
_cell_measurement_theta_max 28.87
_cell_measurement_theta_min 2.17
_cell_volume 1232.09(7)
_computing_cell_refinement
;
X-Area Recipe 2.0.2 (STOE, 2024)
;
_computing_data_collection
;
X-Area Pilatus3_SV 1.31.194.0 (STOE, 2023)
;
_computing_data_reduction
;
X-Area Integrate 2.5.3.0 (STOE, 2021)
X-Area LANA 2.7.5.0 (STOE, 2022)
;
_computing_molecular_graphics 'Olex2 1.5 (Dolomanov et al., 2009)'
_computing_publication_material
;
STOE & Cie GmbH, X-Area, software package for collecting single-crystal or
multi-domain crystal data on STOE area-detector diffractometers, for image 
processing, for the correction and scaling of reflection intensities and 
for outlier rejection, version 2.4, Darmstadt 2024
;
_computing_structure_refinement 'SHELXL 2018/3 (Sheldrick, 2015)'
_computing_structure_solution 'SHELXT  (Sheldrick, 2015)'
_diffrn_ambient_temperature 150
_diffrn_detector 'EIGER2 1M CDTE'
_diffrn_detector_area_resol_mean 13.33
_diffrn_measured_fraction_theta_full 0.998
_diffrn_measured_fraction_theta_max 0.941
_diffrn_measurement_details '304 frames, detector distance = 70 mm'
_diffrn_measurement_device 'Eulerian 4-circle diffractometer'
_diffrn_measurement_device_type 'STOE STADIVARI'
_diffrn_measurement_method 'rotation method, \w scans'
_diffrn_radiation_collimation '1.2 0.6 mm diameter'
_diffrn_radiation_monochromator 'Graded multilayer mirror'
_diffrn_radiation_polarisn_norm 270
_diffrn_radiation_probe x-ray
_diffrn_radiation_type 'Mo K\a'
_diffrn_radiation_wavelength 0.71073
_diffrn_reflns_av_R_equivalents 0.0186
_diffrn_reflns_av_unetI/netI 0.0210
_diffrn_reflns_Laue_measured_fraction_full 0.998
_diffrn_reflns_Laue_measured_fraction_max 0.941
_diffrn_reflns_limit_h_max 11
_diffrn_reflns_limit_h_min -12
_diffrn_reflns_limit_k_max 7
_diffrn_reflns_limit_k_min -7
_diffrn_reflns_limit_l_max 29
_diffrn_reflns_limit_l_min -31
_diffrn_reflns_number 21331
_diffrn_reflns_point_group_measured_fraction_full 0.999
_diffrn_reflns_point_group_measured_fraction_max 0.909
_diffrn_reflns_theta_full 25.242
_diffrn_reflns_theta_max 29.226
_diffrn_reflns_theta_min 2.169
_diffrn_source Axo_Mo
_diffrn_source_current 1.00
_diffrn_source_power 0.050
_diffrn_source_voltage 50
_exptl_absorpt_coefficient_mu 0.081
_exptl_absorpt_correction_T_max 1.0000
_exptl_absorpt_correction_T_min 1.0000
_exptl_absorpt_correction_type multi-scan
_exptl_absorpt_process_details
;
STOE LANA, absorption correction by scaling of reflection intensities.
J. Koziskova, F. Hahn, J. Richter, J. Kozisek, "Comparison of different
absorption corrections on the model structure of tetrakis(\m~2~-acetato)-
diaqua-di-copper(II)", Acta Chimica Slovaca, vol. 9, no. 2, 2016, pp. 136 - 140.
;
_exptl_crystal_colour colourless
_exptl_crystal_colour_primary colourless
_exptl_crystal_density_diffrn 1.242
_exptl_crystal_density_method 'not measured'
_exptl_crystal_description needle
_exptl_crystal_F_000 496
_exptl_crystal_recrystallization_method 'Re-crystallisation from solvent'
_refine_diff_density_max 0.238
_refine_diff_density_min -0.144
_refine_diff_density_rms 0.034
_refine_ls_abs_structure_details
;
 Flack x determined using 2188 quotients [(I+)-(I-)]/[(I+)+(I-)]
 (Parsons, Flack and Wagner, Acta Cryst. B69 (2013) 249-259).
;
_refine_ls_abs_structure_Flack -0.1(3)
_refine_ls_extinction_method none
_refine_ls_goodness_of_fit_ref 1.067
_refine_ls_hydrogen_treatment constr
_refine_ls_matrix_type full
_refine_ls_number_parameters 313
_refine_ls_number_reflns 6063
_refine_ls_number_restraints 1
_refine_ls_restrained_S_all 1.067
_refine_ls_R_factor_all 0.0397
_refine_ls_R_factor_gt 0.0350
_refine_ls_shift/su_max 0.000
_refine_ls_shift/su_mean 0.000
_refine_ls_structure_factor_coef Fsqd
_refine_ls_weighting_details 'w=1/[\s^2^(Fo^2^)+(0.0681P)^2^+0.0193P] where P=(Fo^2^+2Fc^2^)/3'
_refine_ls_weighting_scheme calc
_refine_ls_wR_factor_gt 0.0963
_refine_ls_wR_factor_ref 0.0981
_reflns_Friedel_coverage 0.764
_reflns_Friedel_fraction_full 0.999
_reflns_Friedel_fraction_max 0.870
_reflns_number_gt 5444
_reflns_number_total 6063
_reflns_threshold_expression 'I > 2\s(I)'
_cod_data_source_file d5sc02953h3.cif
_cod_data_source_block jp389-1f1
_cod_depositor_comments 'Adding full bibliography for 1574658--1574665.cif.'
_cod_database_code 1574663
_shelx_shelxl_version_number 2018/3
_shelx_space_group_comment
;
The symmetry employed for this shelxl refinement is uniquely defined
by the following loop, which should always be used as a source of
symmetry information in preference to the above space-group names.
They are only intended as comments.
;
_olex2_refinement_description
;
1. Fixed Uiso
 At 1.2 times of:
  All C(H) groups, All C(H,H) groups
 At 1.5 times of:
  All C(H,H,H) groups
2.a Ternary CH refined with riding coordinates:
 C00G(H00G), C00K(H00S)
2.b Secondary CH2 refined with riding coordinates:
 C00E(H00C,H00D), C00H(H00E,H00F), C00O(H00T,H00U), C00P(H00K,H00L), C00U(H00Y,
 H), C00W(H00,HB)
2.c X=CH2 refined with riding coordinates:
 C007(H00A,H00B), C00V(H00Z,HA)
2.d Idealised Me refined as rotating group:
 C00N(H00H,H00I,H00J), C00Q(H00M,H00N,H00O), C00R(H00V,H00W,H00X), C00T(H00P,
 H00Q,H00R), C00X(H1,HC,HD), C00Y(H2,HE,HF)
;
_olex2_submission_special_instructions 'No special instructions were received'
_stoe_detector_distance '60.0 mm'
_stoe_detector_pixelsize_x '0.075 mm'
_stoe_detector_pixelsize_y '0.075 mm'
_stoe_detector_size_x '8.0 cm'
_stoe_detector_size_y '7.7 cm'
_stoe_evaluation_integration_a 10.1
_stoe_evaluation_integration_b 0.1
_stoe_evaluation_integration_ems 0.011
_stoe_evaluation_lana_bis_l_even_max -
_stoe_evaluation_lana_bis_l_odd_max -
_stoe_evaluation_lana_bos_l_even_max 4
_stoe_evaluation_lana_bos_l_odd_max 1
_stoe_evaluation_lana_completeness 90.7
_stoe_evaluation_lana_dxs_max_order 3
_stoe_evaluation_lana_dys_max_order 3
_stoe_evaluation_lana_fs_max_order 3
_stoe_evaluation_lana_max_2theta_available 58.5
_stoe_evaluation_lana_max_2theta_desired 58.5
_stoe_evaluation_lana_mean_redundancy 3.5
_stoe_evaluation_lana_number_refls_after_or 21354
_stoe_evaluation_lana_number_refls_outliers 1279
_stoe_evaluation_lana_number_refls_total 22633
_stoe_evaluation_lana_number_refls_unique 6072
_stoe_evaluation_lana_number_refls_written 21354
_stoe_evaluation_lana_or_c1 0.050
_stoe_evaluation_lana_or_c2 0
_stoe_evaluation_lana_or_c3 0
_stoe_evaluation_lana_or_c4 1.0
_stoe_evaluation_lana_point_group 2
_stoe_evaluation_lana_table
;
#----------------------------------------------------------------------------
2Theta           6.6   12.8   19.0   25.2   31.4   37.6   43.8   50.0   56.2
#----------------------------------------------------------------------------
<Resolution>    5.07   3.08   2.17   1.61   1.31   1.10   0.95   0.84   0.77
N(total)         337   1037   1396   2255   3292   4010   4277   4376   1653
<Redundancy>     8.1    8.6    5.3    4.7    4.5    4.0    3.4    2.8    1.7
Complet. [%%]   100.0  100.0  100.0   99.8  100.0  100.0  100.0   99.7   60.7
<I/sigma>      264.7  203.9  106.5   61.3   34.7   24.3   11.7    6.4    5.0
R(int)         0.015  0.013  0.015  0.016  0.019  0.023  0.036  0.061  0.079
#----------------------------------------------------------------------------
;
_stoe_measurement_identifier JP389-1F1
_stoe_measurement_max_exposure_per_frame '60.0 s'
_stoe_measurement_mean_exposure_per_frame '60.0 s'
_stoe_measurement_min_exposure_per_frame '60.0 s'
_stoe_measurement_total_exposure_time '17.7 h'
_stoe_measurement_total_frame_number 1061
_stoe_measurement_total_run_number 19
_stoe_measurement_tube_power '50.0 W'

loop_
_space_group_symop_operation_xyz
'x, y, z'
'-x, y+1/2, -z'

loop_
_atom_site_label
_atom_site_type_symbol
_atom_site_fract_x
_atom_site_fract_y
_atom_site_fract_z
_atom_site_U_iso_or_equiv
_atom_site_adp_type
_atom_site_occupancy
_atom_site_site_symmetry_order
_atom_site_calc_flag
_atom_site_refinement_flags_posn
_atom_site_refinement_flags_adp
_atom_site_refinement_flags_occupancy
_atom_site_disorder_assembly
_atom_site_disorder_group
O001 O 0.63885(14) 0.6657(3) 0.21880(6) 0.0358(3) Uani 1 1 d . . . . .
O002 O 0.09772(15) 1.1471(3) 0.30097(6) 0.0410(3) Uani 1 1 d . . . . .
O003 O 1.21224(13) 0.0836(3) 0.09862(6) 0.0392(3) Uani 1 1 d . . . . .
O004 O 0.3096(2) 0.2137(4) 0.49509(7) 0.0621(5) Uani 1 1 d . . . . .
C005 C 0.68745(17) 0.4879(3) 0.19848(6) 0.0243(3) Uani 1 1 d . . . . .
C006 C 0.85015(16) 0.1486(3) 0.11506(6) 0.0217(3) Uani 1 1 d . . . . .
C007 C 0.63232(18) 0.4962(3) 0.03552(7) 0.0278(4) Uani 1 1 d . . . . .
H00A H 0.608924 0.629061 0.011626 0.033 Uiso 1 1 calc R U . . .
H00B H 0.713067 0.403508 0.029125 0.033 Uiso 1 1 calc R U . . .
C008 C 0.95792(17) 0.0448(3) 0.08913(7) 0.0241(3) Uani 1 1 d . . . . .
C009 C 1.09581(17) 0.1442(3) 0.11185(7) 0.0268(3) Uani 1 1 d . . . . .
C00A C 0.90668(16) 0.3292(3) 0.15708(7) 0.0224(3) Uani 1 1 d . . . . .
C00B C 0.84275(17) 0.4769(3) 0.19252(7) 0.0236(3) Uani 1 1 d . . . . .
C00C C 0.55232(17) 0.4400(3) 0.07778(7) 0.0236(3) Uani 1 1 d . . . . .
C00D C 0.31326(16) 0.6659(3) 0.34120(7) 0.0249(3) Uani 1 1 d . . . . .
C00E C 0.69940(17) 0.0665(3) 0.10128(8) 0.0259(3) Uani 1 1 d . . . . .
H00C H 0.689592 -0.084546 0.121681 0.031 Uiso 1 1 calc R U . . .
H00D H 0.685495 0.033588 0.058855 0.031 Uiso 1 1 calc R U . . .
C00F C 0.26714(17) 0.8329(3) 0.30169(7) 0.0254(3) Uani 1 1 d . . . . .
C00G C 0.57721(17) 0.2245(3) 0.11615(7) 0.0243(3) Uani 1 1 d . . . . .
H00G H 0.488924 0.127597 0.108932 0.029 Uiso 1 1 calc R U . . .
C00H C 1.06681(17) 0.3350(4) 0.15477(8) 0.0283(4) Uani 1 1 d . . . . .
H00E H 1.097805 0.489555 0.141055 0.034 Uiso 1 1 calc R U . . .
H00F H 1.117012 0.302699 0.193729 0.034 Uiso 1 1 calc R U . . .
C00I C 0.23593(17) 0.6817(4) 0.39388(7) 0.0277(4) Uani 1 1 d . . . . .
C00J C 0.24633(19) 0.5526(4) 0.44356(7) 0.0318(4) Uani 1 1 d . . . . .
C00K C 0.53372(18) 0.4500(3) 0.38472(7) 0.0280(4) Uani 1 1 d . . . . .
H00S H 0.555488 0.604871 0.403884 0.034 Uiso 1 1 calc R U . . .
C00L C 0.6716(2) 0.3501(4) 0.36575(8) 0.0343(4) Uani 1 1 d . . . . .
C00M C 0.15610(17) 0.9777(4) 0.32481(7) 0.0297(4) Uani 1 1 d . . . . .
C00N C 0.9483(2) -0.1478(4) 0.04511(8) 0.0339(4) Uani 1 1 d . . . . .
H00H H 0.913707 -0.290682 0.062738 0.051 Uiso 1 1 calc R U . . .
H00I H 1.042676 -0.176857 0.032116 0.051 Uiso 1 1 calc R U . . .
H00J H 0.882093 -0.102499 0.011545 0.051 Uiso 1 1 calc R U . . .
C00O C 0.42521(19) 0.4904(4) 0.33129(7) 0.0297(4) Uani 1 1 d . . . . .
H00T H 0.476857 0.543160 0.298140 0.036 Uiso 1 1 calc R U . . .
H00U H 0.378641 0.339362 0.320104 0.036 Uiso 1 1 calc R U . . .
C00P C 0.58984(18) 0.2842(3) 0.18139(8) 0.0279(4) Uani 1 1 d . . . . .
H00K H 0.493720 0.320661 0.192837 0.033 Uiso 1 1 calc R U . . .
H00L H 0.625080 0.144175 0.203730 0.033 Uiso 1 1 calc R U . . .
C00Q C 0.42376(19) 0.5837(4) 0.08890(9) 0.0320(4) Uani 1 1 d . . . . .
H00M H 0.413507 0.714108 0.061088 0.048 Uiso 1 1 calc R U . . .
H00N H 0.435646 0.645583 0.128818 0.048 Uiso 1 1 calc R U . . .
H00O H 0.338447 0.484930 0.084040 0.048 Uiso 1 1 calc R U . . .
C00R C 0.31506(19) 0.8790(4) 0.24281(7) 0.0318(4) Uani 1 1 d . . . . .
H00V H 0.414944 0.832086 0.242510 0.048 Uiso 1 1 calc R U . . .
H00W H 0.305561 1.046474 0.233850 0.048 Uiso 1 1 calc R U . . .
H00X H 0.256172 0.788614 0.213395 0.048 Uiso 1 1 calc R U . . .
C00S C 0.3410(2) 0.3476(4) 0.45703(7) 0.0345(4) Uani 1 1 d . . . . .
C00T C 0.9302(2) 0.6546(4) 0.22890(8) 0.0342(4) Uani 1 1 d . . . . .
H00P H 0.968833 0.770403 0.203182 0.051 Uiso 1 1 calc R U . . .
H00Q H 1.008773 0.574995 0.251923 0.051 Uiso 1 1 calc R U . . .
H00R H 0.869895 0.733748 0.255233 0.051 Uiso 1 1 calc R U . . .
C00U C 0.12922(19) 0.8778(4) 0.38383(8) 0.0330(4) Uani 1 1 d . . . . .
H00Y H 0.144552 0.998393 0.414728 0.040 Uiso 1 1 calc R U . . .
H H 0.030687 0.817413 0.383257 0.040 Uiso 1 1 calc R U . . .
C00V C 0.7949(2) 0.4827(5) 0.37459(10) 0.0473(5) Uani 1 1 d . . . . .
H00Z H 0.881872 0.423724 0.362774 0.057 Uiso 1 1 calc R U . . .
HA H 0.792442 0.632541 0.392470 0.057 Uiso 1 1 calc R U . . .
C00W C 0.4738(2) 0.2885(4) 0.42914(9) 0.0425(5) Uani 1 1 d . . . . .
H00 H 0.457396 0.134356 0.409903 0.051 Uiso 1 1 calc R U . . .
HB H 0.550223 0.265482 0.461226 0.051 Uiso 1 1 calc R U . . .
C00X C 0.6717(3) 0.1219(4) 0.33873(10) 0.0467(5) Uani 1 1 d . . . . .
H1 H 0.647304 0.002581 0.366774 0.070 Uiso 1 1 calc R U . . .
HC H 0.766458 0.089070 0.326548 0.070 Uiso 1 1 calc R U . . .
HD H 0.601326 0.118901 0.304506 0.070 Uiso 1 1 calc R U . . .
C00Y C 0.1472(2) 0.6060(5) 0.48983(9) 0.0463(6) Uani 1 1 d . . . . .
H2 H 0.153451 0.772952 0.499802 0.069 Uiso 1 1 calc R U . . .
HE H 0.174844 0.512261 0.524783 0.069 Uiso 1 1 calc R U . . .
HF H 0.049225 0.567532 0.474879 0.069 Uiso 1 1 calc R U . . .

loop_
_atom_site_aniso_label
_atom_site_aniso_U_11
_atom_site_aniso_U_22
_atom_site_aniso_U_33
_atom_site_aniso_U_23
_atom_site_aniso_U_13
_atom_site_aniso_U_12
O001 0.0333(6) 0.0349(8) 0.0407(7) -0.0042(6) 0.0109(5) 0.0066(6)
O002 0.0350(7) 0.0413(8) 0.0474(7) 0.0031(7) 0.0072(6) 0.0094(7)
O003 0.0222(6) 0.0469(8) 0.0501(8) -0.0037(7) 0.0110(5) 0.0045(6)
O004 0.0745(12) 0.0656(12) 0.0499(9) 0.0269(9) 0.0253(8) 0.0004(10)
C005 0.0265(8) 0.0270(8) 0.0202(7) 0.0047(7) 0.0062(6) 0.0027(7)
C006 0.0225(7) 0.0182(8) 0.0245(7) 0.0037(6) 0.0030(6) 0.0006(6)
C007 0.0272(8) 0.0275(9) 0.0279(8) -0.0021(7) -0.0011(6) -0.0052(7)
C008 0.0240(8) 0.0221(8) 0.0270(8) 0.0035(6) 0.0059(6) 0.0004(6)
C009 0.0221(7) 0.0295(9) 0.0293(8) 0.0055(7) 0.0043(6) 0.0030(7)
C00A 0.0197(7) 0.0231(8) 0.0243(7) 0.0036(6) 0.0008(5) 0.0000(6)
C00B 0.0229(7) 0.0246(8) 0.0232(7) 0.0012(7) 0.0019(6) -0.0002(7)
C00C 0.0209(7) 0.0205(8) 0.0286(8) -0.0037(6) -0.0023(6) -0.0034(6)
C00D 0.0205(7) 0.0296(9) 0.0245(7) -0.0036(7) 0.0013(6) -0.0052(7)
C00E 0.0220(8) 0.0190(8) 0.0371(9) -0.0013(7) 0.0043(6) -0.0008(6)
C00F 0.0197(7) 0.0306(9) 0.0260(8) -0.0008(7) 0.0025(6) -0.0030(7)
C00G 0.0170(7) 0.0198(8) 0.0363(8) 0.0001(7) 0.0043(6) -0.0025(6)
C00H 0.0191(7) 0.0332(10) 0.0323(8) -0.0017(7) 0.0009(6) -0.0002(7)
C00I 0.0227(7) 0.0352(10) 0.0256(7) -0.0048(7) 0.0038(6) -0.0069(7)
C00J 0.0278(8) 0.0441(11) 0.0237(8) -0.0034(7) 0.0038(6) -0.0119(8)
C00K 0.0289(8) 0.0286(9) 0.0264(8) 0.0021(7) 0.0030(6) 0.0005(7)
C00L 0.0334(9) 0.0408(11) 0.0289(8) 0.0112(8) 0.0035(7) 0.0102(8)
C00M 0.0202(7) 0.0359(10) 0.0328(8) -0.0036(8) 0.0014(6) -0.0020(7)
C00N 0.0321(9) 0.0288(9) 0.0425(10) -0.0074(8) 0.0128(7) 0.0009(8)
C00O 0.0309(8) 0.0320(9) 0.0260(8) -0.0022(7) 0.0011(6) 0.0045(8)
C00P 0.0233(8) 0.0269(9) 0.0349(9) 0.0076(7) 0.0104(7) -0.0009(6)
C00Q 0.0269(8) 0.0300(9) 0.0389(9) 0.0031(8) 0.0022(7) 0.0054(7)
C00R 0.0276(8) 0.0411(11) 0.0273(8) 0.0079(8) 0.0053(6) 0.0037(8)
C00S 0.0395(10) 0.0411(11) 0.0226(8) 0.0025(8) 0.0016(7) -0.0109(9)
C00T 0.0324(9) 0.0376(10) 0.0319(8) -0.0105(8) -0.0005(7) -0.0017(8)
C00U 0.0250(8) 0.0432(11) 0.0318(9) -0.0052(8) 0.0081(7) -0.0019(8)
C00V 0.0320(10) 0.0441(12) 0.0673(14) 0.0040(12) 0.0133(9) 0.0050(10)
C00W 0.0451(11) 0.0432(12) 0.0406(10) 0.0168(9) 0.0111(8) 0.0067(9)
C00X 0.0501(12) 0.0433(13) 0.0463(11) -0.0060(10) 0.0022(9) 0.0132(10)
C00Y 0.0401(11) 0.0709(17) 0.0296(9) 0.0009(10) 0.0121(8) -0.0049(11)

loop_
_atom_type_symbol
_atom_type_description
_atom_type_scat_dispersion_real
_atom_type_scat_dispersion_imag
_atom_type_scat_source
C C 0.0033 0.0016 'International Tables Vol C Tables 4.2.6.8 and 6.1.1.4'
H H 0.0000 0.0000 'International Tables Vol C Tables 4.2.6.8 and 6.1.1.4'
O O 0.0106 0.0060 'International Tables Vol C Tables 4.2.6.8 and 6.1.1.4'

loop_
_geom_angle_atom_site_label_1
_geom_angle_atom_site_label_2
_geom_angle_atom_site_label_3
_geom_angle
_geom_angle_site_symmetry_1
_geom_angle_site_symmetry_3
_geom_angle_publ_flag
O001 C005 C00B 118.61(16) . . ?
O001 C005 C00P 119.72(15) . . ?
C00B C005 C00P 121.66(15) . . ?
C008 C006 C00A 110.60(14) . . ?
C008 C006 C00E 120.21(15) . . ?
C00A C006 C00E 129.12(14) . . ?
H00A C007 H00B 120.0 . . ?
C00C C007 H00A 120.0 . . ?
C00C C007 H00B 120.0 . . ?
C006 C008 C009 110.43(15) . . ?
C006 C008 C00N 128.17(16) . . ?
C009 C008 C00N 121.38(15) . . ?
O003 C009 C008 126.24(17) . . ?
O003 C009 C00H 126.24(16) . . ?
C008 C009 C00H 107.52(14) . . ?
C006 C00A C00H 106.91(14) . . ?
C00B C00A C006 132.43(14) . . ?
C00B C00A C00H 120.65(15) . . ?
C005 C00B C00T 114.33(15) . . ?
C00A C00B C005 125.59(15) . . ?
C00A C00B C00T 120.06(15) . . ?
C007 C00C C00G 123.67(16) . . ?
C007 C00C C00Q 121.14(16) . . ?
C00Q C00C C00G 115.12(14) . . ?
C00F C00D C00I 110.76(16) . . ?
C00F C00D C00O 123.75(15) . . ?
C00I C00D C00O 125.49(16) . . ?
C006 C00E H00C 107.5 . . ?
C006 C00E H00D 107.5 . . ?
C006 C00E C00G 119.22(15) . . ?
H00C C00E H00D 107.0 . . ?
C00G C00E H00C 107.5 . . ?
C00G C00E H00D 107.5 . . ?
C00D C00F C00M 110.17(14) . . ?
C00D C00F C00R 128.70(16) . . ?
C00M C00F C00R 121.12(16) . . ?
C00C C00G C00E 115.20(14) . . ?
C00C C00G H00G 105.7 . . ?
C00C C00G C00P 112.46(14) . . ?
C00E C00G H00G 105.7 . . ?
C00E C00G C00P 111.15(14) . . ?
C00P C00G H00G 105.7 . . ?
C009 C00H C00A 104.46(13) . . ?
C009 C00H H00E 110.9 . . ?
C009 C00H H00F 110.9 . . ?
C00A C00H H00E 110.9 . . ?
C00A C00H H00F 110.9 . . ?
H00E C00H H00F 108.9 . . ?
C00D C00I C00U 107.13(15) . . ?
C00J C00I C00D 131.10(18) . . ?
C00J C00I C00U 121.75(16) . . ?
C00I C00J C00S 126.69(17) . . ?
C00I C00J C00Y 118.92(19) . . ?
C00S C00J C00Y 114.27(17) . . ?
C00L C00K H00S 108.2 . . ?
C00L C00K C00O 110.39(14) . . ?
C00L C00K C00W 110.34(16) . . ?
C00O C00K H00S 108.2 . . ?
C00W C00K H00S 108.2 . . ?
C00W C00K C00O 111.39(16) . . ?
C00V C00L C00K 118.78(19) . . ?
C00V C00L C00X 121.4(2) . . ?
C00X C00L C00K 119.82(19) . . ?
O002 C00M C00F 126.13(16) . . ?
O002 C00M C00U 126.53(17) . . ?
C00F C00M C00U 107.34(16) . . ?
C008 C00N H00H 109.5 . . ?
C008 C00N H00I 109.5 . . ?
C008 C00N H00J 109.5 . . ?
H00H C00N H00I 109.5 . . ?
H00H C00N H00J 109.5 . . ?
H00I C00N H00J 109.5 . . ?
C00D C00O C00K 113.93(14) . . ?
C00D C00O H00T 108.8 . . ?
C00D C00O H00U 108.8 . . ?
C00K C00O H00T 108.8 . . ?
C00K C00O H00U 108.8 . . ?
H00T C00O H00U 107.7 . . ?
C005 C00P C00G 114.47(13) . . ?
C005 C00P H00K 108.6 . . ?
C005 C00P H00L 108.6 . . ?
C00G C00P H00K 108.6 . . ?
C00G C00P H00L 108.6 . . ?
H00K C00P H00L 107.6 . . ?
C00C C00Q H00M 109.5 . . ?
C00C C00Q H00N 109.5 . . ?
C00C C00Q H00O 109.5 . . ?
H00M C00Q H00N 109.5 . . ?
H00M C00Q H00O 109.5 . . ?
H00N C00Q H00O 109.5 . . ?
C00F C00R H00V 109.5 . . ?
C00F C00R H00W 109.5 . . ?
C00F C00R H00X 109.5 . . ?
H00V C00R H00W 109.5 . . ?
H00V C00R H00X 109.5 . . ?
H00W C00R H00X 109.5 . . ?
O004 C00S C00J 117.44(19) . . ?
O004 C00S C00W 115.9(2) . . ?
C00J C00S C00W 126.69(16) . . ?
C00B C00T H00P 109.5 . . ?
C00B C00T H00Q 109.5 . . ?
C00B C00T H00R 109.5 . . ?
H00P C00T H00Q 109.5 . . ?
H00P C00T H00R 109.5 . . ?
H00Q C00T H00R 109.5 . . ?
C00I C00U C00M 104.48(14) . . ?
C00I C00U H00Y 110.9 . . ?
C00I C00U H 110.9 . . ?
C00M C00U H00Y 110.9 . . ?
C00M C00U H 110.9 . . ?
H00Y C00U H 108.9 . . ?
C00L C00V H00Z 120.0 . . ?
C00L C00V HA 120.0 . . ?
H00Z C00V HA 120.0 . . ?
C00K C00W H00 106.8 . . ?
C00K C00W HB 106.8 . . ?
C00S C00W C00K 121.97(18) . . ?
C00S C00W H00 106.8 . . ?
C00S C00W HB 106.8 . . ?
H00 C00W HB 106.7 . . ?
C00L C00X H1 109.5 . . ?
C00L C00X HC 109.5 . . ?
C00L C00X HD 109.5 . . ?
H1 C00X HC 109.5 . . ?
H1 C00X HD 109.5 . . ?
HC C00X HD 109.5 . . ?
C00J C00Y H2 109.5 . . ?
C00J C00Y HE 109.5 . . ?
C00J C00Y HF 109.5 . . ?
H2 C00Y HE 109.5 . . ?
H2 C00Y HF 109.5 . . ?
HE C00Y HF 109.5 . . ?

loop_
_geom_bond_atom_site_label_1
_geom_bond_atom_site_label_2
_geom_bond_distance
_geom_bond_site_symmetry_2
_geom_bond_publ_flag
O001 C005 1.224(2) . ?
O002 C00M 1.217(2) . ?
O003 C009 1.217(2) . ?
O004 C00S 1.219(2) . ?
C005 C00B 1.485(2) . ?
C005 C00P 1.511(2) . ?
C006 C008 1.362(2) . ?
C006 C00A 1.477(2) . ?
C006 C00E 1.502(2) . ?
C007 H00A 0.9500 . ?
C007 H00B 0.9500 . ?
C007 C00C 1.325(2) . ?
C008 C009 1.468(2) . ?
C008 C00N 1.491(2) . ?
C009 C00H 1.512(3) . ?
C00A C00B 1.354(2) . ?
C00A C00H 1.517(2) . ?
C00B C00T 1.509(2) . ?
C00C C00G 1.519(2) . ?
C00C C00Q 1.506(2) . ?
C00D C00F 1.359(2) . ?
C00D C00I 1.475(2) . ?
C00D C00O 1.489(2) . ?
C00E H00C 0.9900 . ?
C00E H00D 0.9900 . ?
C00E C00G 1.527(2) . ?
C00F C00M 1.473(2) . ?
C00F C00R 1.491(2) . ?
C00G H00G 1.0000 . ?
C00G C00P 1.532(3) . ?
C00H H00E 0.9900 . ?
C00H H00F 0.9900 . ?
C00I C00J 1.355(3) . ?
C00I C00U 1.508(3) . ?
C00J C00S 1.486(3) . ?
C00J C00Y 1.513(3) . ?
C00K H00S 1.0000 . ?
C00K C00L 1.522(3) . ?
C00K C00O 1.540(2) . ?
C00K C00W 1.524(3) . ?
C00L C00V 1.386(3) . ?
C00L C00X 1.443(3) . ?
C00M C00U 1.516(3) . ?
C00N H00H 0.9800 . ?
C00N H00I 0.9800 . ?
C00N H00J 0.9800 . ?
C00O H00T 0.9900 . ?
C00O H00U 0.9900 . ?
C00P H00K 0.9900 . ?
C00P H00L 0.9900 . ?
C00Q H00M 0.9800 . ?
C00Q H00N 0.9800 . ?
C00Q H00O 0.9800 . ?
C00R H00V 0.9800 . ?
C00R H00W 0.9800 . ?
C00R H00X 0.9800 . ?
C00S C00W 1.499(3) . ?
C00T H00P 0.9800 . ?
C00T H00Q 0.9800 . ?
C00T H00R 0.9800 . ?
C00U H00Y 0.9900 . ?
C00U H 0.9900 . ?
C00V H00Z 0.9500 . ?
C00V HA 0.9500 . ?
C00W H00 0.9900 . ?
C00W HB 0.9900 . ?
C00X H1 0.9800 . ?
C00X HC 0.9800 . ?
C00X HD 0.9800 . ?
C00Y H2 0.9800 . ?
C00Y HE 0.9800 . ?
C00Y HF 0.9800 . ?

loop_
_geom_torsion_atom_site_label_1
_geom_torsion_atom_site_label_2
_geom_torsion_atom_site_label_3
_geom_torsion_atom_site_label_4
_geom_torsion
_geom_torsion_site_symmetry_1
_geom_torsion_site_symmetry_2
_geom_torsion_site_symmetry_3
_geom_torsion_site_symmetry_4
_geom_torsion_publ_flag
O001 C005 C00B C00A -160.21(16) . . . . ?
O001 C005 C00B C00T 17.9(2) . . . . ?
O001 C005 C00P C00G 116.77(18) . . . . ?
O002 C00M C00U C00I -176.21(18) . . . . ?
O003 C009 C00H C00A -177.22(17) . . . . ?
O004 C00S C00W C00K -174.6(2) . . . . ?
C006 C008 C009 O003 177.74(17) . . . . ?
C006 C008 C009 C00H -2.16(19) . . . . ?
C006 C00A C00B C005 1.4(3) . . . . ?
C006 C00A C00B C00T -176.60(17) . . . . ?
C006 C00A C00H C009 -2.29(17) . . . . ?
C006 C00E C00G C00C 71.8(2) . . . . ?
C006 C00E C00G C00P -57.6(2) . . . . ?
C007 C00C C00G C00E -2.4(2) . . . . ?
C007 C00C C00G C00P 126.37(17) . . . . ?
C008 C006 C00A C00B 179.69(18) . . . . ?
C008 C006 C00A C00H 1.09(18) . . . . ?
C008 C006 C00E C00G -162.56(15) . . . . ?
C008 C009 C00H C00A 2.67(18) . . . . ?
C00A C006 C008 C009 0.66(19) . . . . ?
C00A C006 C008 C00N 178.82(17) . . . . ?
C00A C006 C00E C00G 20.7(3) . . . . ?
C00B C005 C00P C00G -64.6(2) . . . . ?
C00B C00A C00H C009 178.91(15) . . . . ?
C00C C00G C00P C005 -47.02(19) . . . . ?
C00D C00F C00M O002 176.87(17) . . . . ?
C00D C00F C00M C00U -2.7(2) . . . . ?
C00D C00I C00J C00S -2.0(3) . . . . ?
C00D C00I C00J C00Y -177.78(18) . . . . ?
C00D C00I C00U C00M -2.85(19) . . . . ?
C00E C006 C008 C009 -176.60(15) . . . . ?
C00E C006 C008 C00N 1.6(3) . . . . ?
C00E C006 C00A C00B -3.4(3) . . . . ?
C00E C006 C00A C00H 178.04(17) . . . . ?
C00E C00G C00P C005 83.82(18) . . . . ?
C00F C00D C00I C00J 179.82(18) . . . . ?
C00F C00D C00I C00U 1.37(19) . . . . ?
C00F C00D C00O C00K 137.37(17) . . . . ?
C00F C00M C00U C00I 3.31(19) . . . . ?
C00H C00A C00B C005 179.89(16) . . . . ?
C00H C00A C00B C00T 1.9(2) . . . . ?
C00I C00D C00F C00M 0.8(2) . . . . ?
C00I C00D C00F C00R -179.57(17) . . . . ?
C00I C00D C00O C00K -43.6(2) . . . . ?
C00I C00J C00S O004 -159.7(2) . . . . ?
C00I C00J C00S C00W 21.3(3) . . . . ?
C00J C00I C00U C00M 178.53(16) . . . . ?
C00J C00S C00W C00K 4.4(3) . . . . ?
C00L C00K C00O C00D -157.74(16) . . . . ?
C00L C00K C00W C00S 177.80(19) . . . . ?
C00N C008 C009 O003 -0.6(3) . . . . ?
C00N C008 C009 C00H 179.54(16) . . . . ?
C00O C00D C00F C00M 179.93(16) . . . . ?
C00O C00D C00F C00R -0.4(3) . . . . ?
C00O C00D C00I C00J 0.7(3) . . . . ?
C00O C00D C00I C00U -177.73(16) . . . . ?
C00O C00K C00L C00V 115.4(2) . . . . ?
C00O C00K C00L C00X -64.2(2) . . . . ?
C00O C00K C00W C00S -59.2(3) . . . . ?
C00P C005 C00B C00A 21.2(3) . . . . ?
C00P C005 C00B C00T -160.69(15) . . . . ?
C00Q C00C C00G C00E 174.68(15) . . . . ?
C00Q C00C C00G C00P -56.56(18) . . . . ?
C00R C00F C00M O002 -2.8(3) . . . . ?
C00R C00F C00M C00U 177.69(16) . . . . ?
C00U C00I C00J C00S 176.30(17) . . . . ?
C00U C00I C00J C00Y 0.5(3) . . . . ?
C00W C00K C00L C00V -121.1(2) . . . . ?
C00W C00K C00L C00X 59.4(2) . . . . ?
C00W C00K C00O C00D 79.3(2) . . . . ?
C00Y C00J C00S O004 16.3(3) . . . . ?
C00Y C00J C00S C00W -162.8(2) . . . . ?
